data_7228069
loop_
_publ_author_name
'Dai, Yue'
'Zhou, Huajun'
'Song, Xuedan'
'Zhang, Jian-Jun'
'Hao, Ce'
'Di, Ling'
'Wang, Yu-Xian'
'Ni, Jun'
'Wang, Hui-Long'

_publ_section_title
;
 Two (5, 5)-connected isomeric frameworks as highly selective and
 sensitive photoluminescent probes of nitroaromatics
;
_journal_name_full CrystEngComm
_journal_paper_doi 10.1039/C7CE00236J
_journal_year 2017
_chemical_formula_sum 'C26 H15 N6 O11 Zn2'
_chemical_formula_weight 718.18
_chemical_name_systematic
;
 ?
;
_space_group_crystal_system monoclinic
_space_group_IT_number 15
_space_group_name_Hall '-C 2yc'
_space_group_name_H-M_alt 'C 1 2/c 1'
_symmetry_space_group_name_Hall '-C 2yc'
_symmetry_space_group_name_H-M 'C 1 2/c 1'
_atom_sites_solution_hydrogens geom
_audit_creation_method SHELXL-2014
_audit_update_record
;
2017-02-03 deposited with the CCDC.
2017-04-11 downloaded from the CCDC.
;
_cell_angle_alpha 90
_cell_angle_beta 116.25(3)
_cell_angle_gamma 90
_cell_formula_units_Z 8
_cell_length_a 31.855(11)
_cell_length_b 17.268(3)
_cell_length_c 30.293(14)
_cell_measurement_reflns_used 12310
_cell_measurement_temperature 100(2)
_cell_measurement_theta_max 26.4
_cell_measurement_theta_min 0.45
_cell_volume 14945(10)
_computing_cell_refinement HKL2000
_computing_data_collection 'Mar CCD'
_computing_data_reduction HKL2000
_computing_molecular_graphics 'Bruker SHELXTL'
_computing_publication_material 'Bruker SHELXTL'
_computing_structure_refinement 'SHELXL-2014 (Sheldrick, 2014)'
_computing_structure_solution 'SHELXL-2014 (Sheldrick, 2014)'
_diffrn_ambient_temperature 100(2)
_diffrn_measured_fraction_theta_full 0.553
_diffrn_measured_fraction_theta_max 0.546
_diffrn_measurement_device_type 'Mar CCD 165 nm'
_diffrn_measurement_method oscillation
_diffrn_radiation_source '3W1A of BSRF'
_diffrn_radiation_type synchrotron
_diffrn_radiation_wavelength 0.80000
_diffrn_reflns_av_R_equivalents 0.1472
_diffrn_reflns_av_unetI/netI 0.1145
_diffrn_reflns_Laue_measured_fraction_full 0.553
_diffrn_reflns_Laue_measured_fraction_max 0.546
_diffrn_reflns_limit_h_max 39
_diffrn_reflns_limit_h_min -39
_diffrn_reflns_limit_k_max 18
_diffrn_reflns_limit_k_min 0
_diffrn_reflns_limit_l_max 37
_diffrn_reflns_limit_l_min -37
_diffrn_reflns_number 12310
_diffrn_reflns_point_group_measured_fraction_full 0.553
_diffrn_reflns_point_group_measured_fraction_max 0.546
_diffrn_reflns_theta_full 25.242
_diffrn_reflns_theta_max 26.418
_diffrn_reflns_theta_min 1.425
_exptl_absorpt_coefficient_mu 0.669
_exptl_absorpt_process_details
; 

;
_exptl_crystal_colour colorless
_exptl_crystal_density_diffrn 0.638
_exptl_crystal_description block
_exptl_crystal_F_000 2888
_exptl_crystal_size_max 0.120
_exptl_crystal_size_mid 0.060
_exptl_crystal_size_min 0.060
_refine_diff_density_max 1.327
_refine_diff_density_min -0.976
_refine_diff_density_rms 0.097
_refine_ls_extinction_method none
_refine_ls_goodness_of_fit_ref 0.982
_refine_ls_hydrogen_treatment constr
_refine_ls_matrix_type full
_refine_ls_number_parameters 406
_refine_ls_number_reflns 8391
_refine_ls_number_restraints 55
_refine_ls_restrained_S_all 0.984
_refine_ls_R_factor_all 0.1365
_refine_ls_R_factor_gt 0.1079
_refine_ls_shift/su_max 0.001
_refine_ls_shift/su_mean 0.000
_refine_ls_structure_factor_coef Fsqd
_refine_ls_weighting_details 'w=1/[\s^2^(Fo^2^)+(0.2548P)^2^] where P=(Fo^2^+2Fc^2^)/3'
_refine_ls_weighting_scheme calc
_refine_ls_wR_factor_gt 0.3065
_refine_ls_wR_factor_ref 0.3357
_reflns_Friedel_coverage 0.000
_reflns_number_gt 5256
_reflns_number_total 8391
_reflns_threshold_expression 'I > 2\s(I)'
_cod_data_source_file c7ce00236j2.cif
_cod_data_source_block q1_sq
_cod_database_code 7228069
_shelx_space_group_comment
;
The symmetry employed for this shelxl refinement is uniquely defined
by the following loop, which should always be used as a source of
symmetry information in preference to the above space-group names.
They are only intended as comments.
;
_shelxl_version_number 2014-3

loop_
_space_group_symop_operation_xyz
'x, y, z'
'-x, y, -z+1/2'
'x+1/2, y+1/2, z'
'-x+1/2, y+1/2, -z+1/2'
'-x, -y, -z'
'x, -y, z-1/2'
'-x+1/2, -y+1/2, -z'
'x+1/2, -y+1/2, z-1/2'

loop_
_atom_site_label
_atom_site_type_symbol
_atom_site_fract_x
_atom_site_fract_y
_atom_site_fract_z
_atom_site_U_iso_or_equiv
_atom_site_adp_type
_atom_site_occupancy
_atom_site_site_symmetry_order
_atom_site_calc_flag
_atom_site_refinement_flags_posn
_atom_site_refinement_flags_adp
Zn1 Zn 0.89642(3) 0.49896(7) 1.01722(2) 0.0445(4) Uani 1 1 d . .
Zn2 Zn 0.86615(3) 0.34363(8) 1.06906(3) 0.0479(4) Uani 1 1 d . .
O1 O 0.4239(3) 0.1098(8) 0.5462(3) 0.108(5) Uani 1 1 d . .
O2 O 0.43468(18) 0.1898(5) 0.60282(19) 0.053(2) Uani 1 1 d . .
O3 O 0.6128(2) 0.1015(6) 0.5300(2) 0.075(3) Uani 1 1 d . .
O4 O 0.5596(2) 0.0138(5) 0.5191(3) 0.058(2) Uani 1 1 d . .
O5 O 0.6352(2) 0.2213(6) 0.83953(16) 0.086(3) Uani 1 1 d . .
O6 O 0.6734(2) 0.2315(5) 0.92160(16) 0.070(3) Uani 1 1 d . .
O7 O 0.8223(3) 0.3583(6) 0.99982(18) 0.094(4) Uani 1 1 d . .
O8 O 0.8471(2) 0.4425(5) 0.95872(16) 0.062(3) Uani 1 1 d . .
O9 O 0.8602(2) 0.5596(5) 0.60051(16) 0.064(3) Uani 1 1 d . .
O10 O 0.8504(4) 0.4725(7) 0.5431(2) 0.099(4) Uani 1 1 d . .
O11 O 0.9529(4) 0.5505(8) 1.0795(3) 0.110(3) Uani 1 1 d . U
N1 N 0.6620(2) 0.2900(6) 0.6467(2) 0.058(3) Uani 1 1 d . .
N2 N 0.6716(3) 0.3229(6) 0.72682(19) 0.065(3) Uani 1 1 d . .
N3 N 0.7287(3) 0.3616(6) 0.70206(19) 0.072(3) Uani 1 1 d . .
N4 N 0.6069(2) 0.2599(7) 0.67399(19) 0.068(3) Uani 1 1 d . .
H4A H 0.5975 0.2703 0.6959 0.082 Uiso 1 1 calc R U
N5 N 0.7403(3) 0.3802(6) 0.78107(18) 0.061(3) Uani 1 1 d . .
H5A H 0.7612 0.4134 0.7830 0.074 Uiso 1 1 calc R U
N6 N 0.7145(3) 0.3292(6) 0.6209(2) 0.069(3) Uani 1 1 d . .
H6A H 0.6978 0.3008 0.5959 0.083 Uiso 1 1 calc R U
C1 C 0.6471(3) 0.2895(7) 0.6818(2) 0.052(3) Uani 1 1 d . .
C2 C 0.7015(3) 0.3249(8) 0.6581(2) 0.066(4) Uani 1 1 d . .
C3 C 0.7103(3) 0.3525(7) 0.7349(3) 0.0449(18) Uani 1 1 d . U
C4 C 0.5760(3) 0.2123(7) 0.6342(2) 0.051(3) Uani 1 1 d . .
C5 C 0.5315(3) 0.2026(7) 0.6275(2) 0.048(3) Uani 1 1 d . .
H5B H 0.5212 0.2290 0.6477 0.057 Uiso 1 1 calc R U
C6 C 0.5004(3) 0.1531(6) 0.5905(2) 0.034(2) Uani 1 1 d . .
C7 C 0.5175(3) 0.1152(8) 0.5610(3) 0.057(3) Uani 1 1 d . .
H7A H 0.4978 0.0828 0.5358 0.068 Uiso 1 1 calc R U
C8 C 0.5609(3) 0.1249(7) 0.5684(2) 0.055(3) Uani 1 1 d . .
C9 C 0.5932(3) 0.1749(8) 0.6050(3) 0.062(4) Uani 1 1 d . .
H9A H 0.6237 0.1819 0.6090 0.074 Uiso 1 1 calc R U
C10 C 0.5792(2) 0.0752(10) 0.5376(3) 0.069(5) Uani 1 1 d . .
C11 C 0.4502(3) 0.1394(7) 0.5806(3) 0.052(2) Uani 1 1 d . U
C12 C 0.7388(3) 0.3575(7) 0.8254(2) 0.052(3) Uani 1 1 d . .
C13 C 0.7037(3) 0.3161(7) 0.8295(2) 0.057(3) Uani 1 1 d . .
H13A H 0.6779 0.3007 0.8010 0.069 Uiso 1 1 calc R U
C14 C 0.7057(3) 0.2967(7) 0.8750(2) 0.052(3) Uani 1 1 d . .
C15 C 0.6697(3) 0.2471(8) 0.8782(2) 0.071(4) Uani 1 1 d . .
C16 C 0.7428(3) 0.3219(7) 0.9175(3) 0.0460(18) Uani 1 1 d . U
H16A H 0.7444 0.3099 0.9481 0.055 Uiso 1 1 calc R U
C18 C 0.7781(3) 0.3661(7) 0.9138(3) 0.0486(19) Uani 1 1 d . U
C19 C 0.8206(4) 0.3915(9) 0.9607(2) 0.081(5) Uani 1 1 d . .
C20 C 0.7772(3) 0.3829(7) 0.8689(2) 0.063(4) Uani 1 1 d . .
H20A H 0.8015 0.4107 0.8673 0.076 Uiso 1 1 calc R U
C21 C 0.7485(4) 0.3694(9) 0.6155(2) 0.077(5) Uani 1 1 d . .
C22 C 0.7742(3) 0.4328(7) 0.6440(3) 0.058(4) Uani 1 1 d . .
H22A H 0.7697 0.4492 0.6709 0.070 Uiso 1 1 calc R U
C23 C 0.8052(4) 0.4698(9) 0.6323(3) 0.079(5) Uani 1 1 d . .
H23A H 0.8225 0.5105 0.6521 0.095 Uiso 1 1 calc R U
C24 C 0.8122(3) 0.4487(8) 0.5912(3) 0.056(2) Uani 1 1 d D U
C25 C 0.7901(4) 0.3849(9) 0.5659(4) 0.066(3) Uani 1 1 d . U
H25A H 0.7963 0.3677 0.5403 0.080 Uiso 1 1 calc R U
C26 C 0.7595(4) 0.3454(8) 0.5766(3) 0.059(2) Uani 1 1 d . U
H26A H 0.7450 0.3016 0.5584 0.071 Uiso 1 1 calc R U
C27 C 0.8434(4) 0.5023(8) 0.5767(3) 0.057(2) Uani 1 1 d D U

loop_
_atom_site_aniso_label
_atom_site_aniso_U_11
_atom_site_aniso_U_22
_atom_site_aniso_U_33
_atom_site_aniso_U_23
_atom_site_aniso_U_13
_atom_site_aniso_U_12
Zn1 0.0323(4) 0.0766(10) 0.0236(4) 0.0005(3) 0.0114(3) -0.0048(5)
Zn2 0.0296(4) 0.0758(11) 0.0376(4) 0.0030(4) 0.0143(3) -0.0045(5)
O1 0.054(4) 0.150(13) 0.139(7) -0.101(8) 0.060(4) -0.027(6)
O2 0.032(2) 0.077(7) 0.057(3) -0.015(3) 0.027(2) -0.004(3)
O3 0.051(3) 0.137(10) 0.050(3) -0.028(4) 0.035(3) -0.036(5)
O4 0.054(4) 0.053(8) 0.089(4) -0.033(4) 0.051(3) -0.020(4)
O5 0.063(4) 0.166(10) 0.020(2) -0.007(3) 0.010(2) -0.061(5)
O6 0.056(3) 0.115(8) 0.018(2) 0.009(3) -0.001(2) -0.025(4)
O7 0.096(5) 0.152(10) 0.024(2) 0.000(3) 0.019(3) -0.082(6)
O8 0.053(3) 0.110(8) 0.029(2) -0.008(3) 0.024(2) -0.039(4)
O9 0.070(4) 0.096(8) 0.029(2) -0.004(3) 0.025(2) -0.033(4)
O10 0.128(7) 0.147(11) 0.055(4) -0.040(4) 0.070(4) -0.061(7)
O11 0.112(4) 0.110(4) 0.106(3) -0.003(2) 0.046(2) -0.003(2)
N1 0.046(4) 0.105(10) 0.033(3) -0.013(3) 0.026(3) -0.024(5)
N2 0.063(4) 0.112(10) 0.022(3) -0.013(3) 0.022(3) -0.032(5)
N3 0.061(4) 0.138(11) 0.018(3) -0.023(3) 0.019(3) -0.035(5)
N4 0.045(3) 0.140(11) 0.024(3) -0.015(3) 0.020(2) -0.034(5)
N5 0.059(4) 0.108(9) 0.022(3) -0.010(3) 0.022(2) -0.043(5)
N6 0.071(5) 0.117(10) 0.026(3) -0.020(3) 0.028(3) -0.052(6)
C1 0.054(5) 0.084(10) 0.025(3) -0.011(3) 0.024(3) -0.026(5)
C2 0.058(5) 0.121(12) 0.023(3) -0.019(4) 0.022(3) -0.041(6)
C3 0.046(2) 0.046(2) 0.0430(19) 0.0004(10) 0.0200(11) -0.0013(10)
C4 0.047(4) 0.082(9) 0.023(3) -0.017(3) 0.014(3) -0.012(5)
C5 0.038(4) 0.080(9) 0.027(3) -0.008(3) 0.016(3) 0.004(5)
C6 0.038(3) 0.028(7) 0.042(3) -0.002(3) 0.024(3) 0.002(4)
C7 0.035(4) 0.086(10) 0.047(4) -0.019(4) 0.016(3) 0.012(5)
C8 0.032(3) 0.100(11) 0.034(3) -0.014(4) 0.016(3) -0.013(5)
C9 0.046(4) 0.103(12) 0.043(4) -0.008(4) 0.025(3) -0.007(6)
C10 0.020(3) 0.150(15) 0.037(4) -0.003(5) 0.014(3) 0.011(6)
C11 0.051(2) 0.053(2) 0.051(2) -0.0004(10) 0.0229(12) 0.0004(10)
C12 0.047(4) 0.085(10) 0.019(3) 0.003(3) 0.010(3) -0.026(5)
C13 0.045(4) 0.101(11) 0.027(3) -0.001(3) 0.018(3) -0.032(6)
C14 0.049(4) 0.087(10) 0.027(3) -0.003(3) 0.023(3) -0.032(5)
C15 0.035(4) 0.162(14) 0.020(3) 0.009(4) 0.014(3) -0.027(6)
C16 0.047(2) 0.047(2) 0.0443(19) -0.0003(10) 0.0205(11) -0.0017(10)
C18 0.049(2) 0.050(2) 0.047(2) 0.0004(10) 0.0215(12) -0.0024(10)
C19 0.074(6) 0.147(14) 0.016(3) -0.013(4) 0.013(3) -0.027(8)
C20 0.058(5) 0.097(11) 0.030(3) -0.012(4) 0.015(3) -0.046(6)
C21 0.082(7) 0.125(13) 0.024(3) -0.006(4) 0.024(4) -0.043(8)
C22 0.078(6) 0.075(11) 0.042(4) -0.020(4) 0.045(4) -0.040(6)
C23 0.095(8) 0.113(14) 0.042(4) -0.007(5) 0.041(5) -0.036(9)
C24 0.057(2) 0.058(2) 0.055(2) 0.0002(10) 0.0268(13) -0.0013(10)
C25 0.067(3) 0.068(3) 0.066(3) 0.0000(10) 0.0313(14) -0.0012(10)
C26 0.060(2) 0.060(3) 0.058(2) -0.0009(10) 0.0279(13) -0.0013(10)
C27 0.058(3) 0.059(3) 0.056(2) -0.0003(10) 0.0262(13) -0.0006(10)

loop_
_atom_type_symbol
_atom_type_description
_atom_type_scat_dispersion_real
_atom_type_scat_dispersion_imag
_atom_type_scat_source
C C 0.0033 0.0016 'International Tables Vol C Tables 4.2.6.8 and 6.1.1.4'
H H 0.0000 0.0000 'International Tables Vol C Tables 4.2.6.8 and 6.1.1.4'
N N 0.0061 0.0033 'International Tables Vol C Tables 4.2.6.8 and 6.1.1.4'
O O 0.0106 0.0060 'International Tables Vol C Tables 4.2.6.8 and 6.1.1.4'
Zn Zn 0.2839 1.4301 'International Tables Vol C Tables 4.2.6.8 and 6.1.1.4'

loop_
_geom_angle_atom_site_label_1
_geom_angle_atom_site_label_2
_geom_angle_atom_site_label_3
_geom_angle
_geom_angle_site_symmetry_1
_geom_angle_site_symmetry_3
O10 Zn1 O8 92.4(4) 6_566 .
O10 Zn1 O1 107.4(4) 6_566 8_556
O8 Zn1 O1 87.3(4) . 8_556
O10 Zn1 O4 157.9(4) 6_566 4_656
O8 Zn1 O4 92.2(3) . 4_656
O1 Zn1 O4 94.4(3) 8_556 4_656
O10 Zn1 O11 91.6(5) 6_566 .
O8 Zn1 O11 174.8(4) . .
O1 Zn1 O11 88.3(5) 8_556 .
O4 Zn1 O11 85.3(4) 4_656 .
O10 Zn1 O3 98.3(3) 6_566 4_656
O8 Zn1 O3 89.4(3) . 4_656
O1 Zn1 O3 154.2(3) 8_556 4_656
O4 Zn1 O3 60.2(3) 4_656 4_656
O11 Zn1 O3 93.3(4) . 4_656
O10 Zn1 C10 128.8(4) 6_566 4_656
O8 Zn1 C10 91.2(3) . 4_656
O1 Zn1 C10 123.9(4) 8_556 4_656
O4 Zn1 C10 29.6(4) 4_656 4_656
O11 Zn1 C10 88.8(4) . 4_656
O3 Zn1 C10 30.6(3) 4_656 4_656
O6 Zn2 O7 92.4(3) 7_657 .
O6 Zn2 O9 107.0(3) 7_657 6_566
O7 Zn2 O9 103.4(4) . 6_566
O6 Zn2 O2 111.2(3) 7_657 8_556
O7 Zn2 O2 132.2(3) . 8_556
O9 Zn2 O2 107.9(3) 6_566 8_556
O6 Zn2 O1 156.6(4) 7_657 8_556
O7 Zn2 O1 85.5(3) . 8_556
O9 Zn2 O1 96.1(4) 6_566 8_556
O2 Zn2 O1 56.4(3) 8_556 8_556
O6 Zn2 C11 140.8(4) 7_657 8_556
O7 Zn2 C11 109.8(3) . 8_556
O9 Zn2 C11 99.0(4) 6_566 8_556
O2 Zn2 C11 30.9(3) 8_556 8_556
O1 Zn2 C11 26.1(3) 8_556 8_556
C11 O1 Zn1 142.6(13) . 8_455
C11 O1 Zn2 86.1(7) . 8_455
Zn1 O1 Zn2 101.1(4) 8_455 8_455
C11 O2 Zn2 96.7(6) . 8_455
C10 O3 Zn1 87.1(8) . 4_646
C10 O4 Zn1 91.3(6) . 4_646
C15 O6 Zn2 121.3(6) . 7_657
C19 O7 Zn2 139.5(7) . .
C19 O8 Zn1 125.5(4) . .
C27 O9 Zn2 121.3(6) . 6_565
C27 O10 Zn1 130.0(9) . 6_565
C2 N1 C1 115.6(7) . .
C3 N2 C1 116.3(7) . .
C3 N3 C2 111.2(7) . .
C1 N4 C4 129.4(7) . .
C1 N4 H4A 115.3 . .
C4 N4 H4A 115.3 . .
C3 N5 C12 124.3(8) . .
C3 N5 H5A 117.8 . .
C12 N5 H5A 117.8 . .
C2 N6 C21 132.7(8) . .
C2 N6 H6A 113.7 . .
C21 N6 H6A 113.7 . .
N4 C1 N1 121.5(6) . .
N4 C1 N2 115.5(7) . .
N1 C1 N2 122.9(8) . .
N1 C2 N6 114.7(6) . .
N1 C2 N3 126.3(7) . .
N6 C2 N3 118.8(8) . .
N2 C3 N3 127.3(7) . .
N2 C3 N5 121.0(7) . .
N3 C3 N5 111.7(7) . .
C5 C4 C9 122.1(8) . .
C5 C4 N4 118.8(7) . .
C9 C4 N4 119.0(8) . .
C4 C5 C6 121.0(8) . .
C4 C5 H5B 119.5 . .
C6 C5 H5B 119.5 . .
C7 C6 C5 117.2(8) . .
C7 C6 C11 118.5(8) . .
C5 C6 C11 124.2(8) . .
C8 C7 C6 120.7(9) . .
C8 C7 H7A 119.6 . .
C6 C7 H7A 119.6 . .
C7 C8 C9 123.9(9) . .
C7 C8 C10 118.3(9) . .
C9 C8 C10 117.8(8) . .
C4 C9 C8 115.1(8) . .
C4 C9 H9A 122.5 . .
C8 C9 H9A 122.5 . .
O4 C10 O3 121.4(10) . .
O4 C10 C8 119.9(9) . .
O3 C10 C8 118.6(13) . .
O4 C10 Zn1 59.1(5) . 4_646
O3 C10 Zn1 62.3(6) . 4_646
C8 C10 Zn1 175.9(6) . 4_646
O1 C11 O2 118.4(9) . .
O1 C11 C6 122.9(9) . .
O2 C11 C6 113.4(9) . .
O1 C11 Zn2 67.8(6) . 8_455
O2 C11 Zn2 52.5(5) . 8_455
C6 C11 Zn2 164.1(8) . 8_455
C13 C12 C20 118.6(6) . .
C13 C12 N5 126.6(6) . .
C20 C12 N5 114.8(8) . .
C12 C13 C14 122.1(7) . .
C12 C13 H13A 119.0 . .
C14 C13 H13A 119.0 . .
C16 C14 C13 119.6(8) . .
C16 C14 C15 119.7(6) . .
C13 C14 C15 120.7(7) . .
O5 C15 O6 120.9(9) . .
O5 C15 C14 121.4(6) . .
O6 C15 C14 117.7(7) . .
C14 C16 C18 118.9(7) . .
C14 C16 H16A 120.5 . .
C18 C16 H16A 120.5 . .
C20 C18 C16 121.7(8) . .
C20 C18 C19 118.8(9) . .
C16 C18 C19 119.4(8) . .
O8 C19 O7 127.3(7) . .
O8 C19 C18 119.9(8) . .
O7 C19 C18 112.7(10) . .
C18 C20 C12 119.2(9) . .
C18 C20 H20A 120.4 . .
C12 C20 H20A 120.4 . .
N6 C21 C22 127.0(9) . .
N6 C21 C26 116.7(10) . .
C22 C21 C26 116.2(10) . .
C23 C22 C21 120.1(9) . .
C23 C22 H22A 120.0 . .
C21 C22 H22A 120.0 . .
C22 C23 C24 122.2(12) . .
C22 C23 H23A 118.9 . .
C24 C23 H23A 118.9 . .
C25 C24 C27 124.3(10) . .
C25 C24 C23 117.8(12) . .
C27 C24 C23 117.9(11) . .
C26 C25 C24 122.0(12) . .
C26 C25 H25A 119.0 . .
C24 C25 H25A 119.0 . .
C25 C26 C21 121.4(12) . .
C25 C26 H26A 119.3 . .
C21 C26 H26A 119.3 . .
O10 C27 O9 129.6(12) . .
O10 C27 C24 110.6(11) . .
O9 C27 C24 119.3(10) . .

loop_
_geom_bond_atom_site_label_1
_geom_bond_atom_site_label_2
_geom_bond_distance
_geom_bond_site_symmetry_2
Zn1 O10 2.005(8) 6_566
Zn1 O8 2.024(6) .
Zn1 O1 2.094(11) 8_556
Zn1 O4 2.144(7) 4_656
Zn1 O11 2.143(10) .
Zn1 O3 2.213(9) 4_656
Zn1 C10 2.497(11) 4_656
Zn2 O6 1.915(7) 7_657
Zn2 O7 1.955(6) .
Zn2 O9 1.974(8) 6_566
Zn2 O2 2.042(6) 8_556
Zn2 O1 2.373(8) 8_556
Zn2 C11 2.558(11) 8_556
O1 C11 1.129(11) .
O1 Zn1 2.094(11) 8_455
O1 Zn2 2.373(8) 8_455
O2 C11 1.322(13) .
O2 Zn2 2.042(6) 8_455
O3 C10 1.274(12) .
O3 Zn1 2.213(8) 4_646
O4 C10 1.232(17) .
O4 Zn1 2.144(7) 4_646
O5 C15 1.280(10) .
O6 C15 1.295(9) .
O6 Zn2 1.915(7) 7_657
O7 C19 1.294(12) .
O8 C19 1.241(14) .
O9 C27 1.201(14) .
O9 Zn2 1.974(8) 6_565
O10 C27 1.247(14) .
O10 Zn1 2.005(8) 6_565
N1 C2 1.296(12) .
N1 C1 1.344(10) .
N2 C3 1.256(12) .
N2 C1 1.363(9) .
N3 C3 1.366(11) .
N3 C2 1.380(9) .
N4 C1 1.299(11) .
N4 C4 1.431(10) .
N4 H4A 0.8600 .
N5 C3 1.385(9) .
N5 C12 1.419(9) .
N5 H5A 0.8600 .
N6 C2 1.366(10) .
N6 C21 1.355(13) .
N6 H6A 0.8600 .
C4 C5 1.353(11) .
C4 C9 1.390(13) .
C5 C6 1.410(12) .
C5 H5B 0.9300 .
C6 C7 1.398(12) .
C6 C11 1.511(13) .
C7 C8 1.310(12) .
C7 H7A 0.9300 .
C8 C9 1.423(13) .
C8 C10 1.558(14) .
C9 H9A 0.9300 .
C10 Zn1 2.497(10) 4_646
C11 Zn2 2.558(10) 8_455
C12 C13 1.378(13) .
C12 C20 1.414(9) .
C13 C14 1.393(10) .
C13 H13A 0.9300 .
C14 C16 1.378(10) .
C14 C15 1.469(13) .
C16 C18 1.404(14) .
C16 H16A 0.9300 .
C18 C20 1.378(12) .
C18 C19 1.530(11) .
C20 H20A 0.9300 .
C21 C22 1.411(15) .
C21 C26 1.429(15) .
C22 C23 1.348(15) .
C22 H22A 0.9300 .
C23 C24 1.406(15) .
C23 H23A 0.9300 .
C24 C25 1.349(18) .
C24 C27 1.556(16) .
C25 C26 1.344(16) .
C25 H25A 0.9300 .
C26 H26A 0.9300 .

loop_
_geom_torsion_atom_site_label_1
_geom_torsion_atom_site_label_2
_geom_torsion_atom_site_label_3
_geom_torsion_atom_site_label_4
_geom_torsion
_geom_torsion_site_symmetry_1
_geom_torsion_site_symmetry_4
C4 N4 C1 N1 12(2) . .
C4 N4 C1 N2 -170.7(11) . .
C2 N1 C1 N4 176.3(12) . .
C2 N1 C1 N2 -0.4(19) . .
C3 N2 C1 N4 -179.4(11) . .
C3 N2 C1 N1 -2.5(18) . .
C1 N1 C2 N6 -175.9(11) . .
C1 N1 C2 N3 -1(2) . .
C21 N6 C2 N1 169.0(14) . .
C21 N6 C2 N3 -7(2) . .
C3 N3 C2 N1 4.0(19) . .
C3 N3 C2 N6 179.1(11) . .
C1 N2 C3 N3 6.9(19) . .
C1 N2 C3 N5 -172.7(10) . .
C2 N3 C3 N2 -7.5(18) . .
C2 N3 C3 N5 172.2(10) . .
C12 N5 C3 N2 21.0(18) . .
C12 N5 C3 N3 -158.7(11) . .
C1 N4 C4 C5 -165.1(12) . .
C1 N4 C4 C9 17.8(19) . .
C9 C4 C5 C6 0.5(17) . .
N4 C4 C5 C6 -176.5(9) . .
C4 C5 C6 C7 -0.5(15) . .
C4 C5 C6 C11 -179.7(10) . .
C5 C6 C7 C8 1.2(17) . .
C11 C6 C7 C8 -179.7(10) . .
C6 C7 C8 C9 -1.8(19) . .
C6 C7 C8 C10 174.2(10) . .
C5 C4 C9 C8 -1.0(17) . .
N4 C4 C9 C8 176.0(10) . .
C7 C8 C9 C4 1.7(18) . .
C10 C8 C9 C4 -174.4(11) . .
Zn1 O4 C10 O3 -0.9(11) 4_646 .
Zn1 O4 C10 C8 175.3(8) 4_646 .
Zn1 O3 C10 O4 0.9(11) 4_646 .
Zn1 O3 C10 C8 -175.4(8) 4_646 .
C7 C8 C10 O4 -22.2(17) . .
C9 C8 C10 O4 154.2(11) . .
C7 C8 C10 O3 154.2(10) . .
C9 C8 C10 O3 -29.5(15) . .
Zn1 O1 C11 O2 -117.4(13) 8_455 .
Zn2 O1 C11 O2 -14.1(13) 8_455 .
Zn1 O1 C11 C6 90.2(17) 8_455 .
Zn2 O1 C11 C6 -166.6(11) 8_455 .
Zn1 O1 C11 Zn2 -103.2(12) 8_455 8_455
Zn2 O2 C11 O1 16.6(15) 8_455 .
Zn2 O2 C11 C6 171.5(6) 8_455 .
C7 C6 C11 O1 -12.3(19) . .
C5 C6 C11 O1 166.8(14) . .
C7 C6 C11 O2 -166.0(9) . .
C5 C6 C11 O2 13.1(14) . .
C7 C6 C11 Zn2 -140.9(19) . 8_455
C5 C6 C11 Zn2 38(3) . 8_455
C3 N5 C12 C13 -12(2) . .
C3 N5 C12 C20 170.1(10) . .
C20 C12 C13 C14 -2(2) . .
N5 C12 C13 C14 179.9(11) . .
C12 C13 C14 C16 3(2) . .
C12 C13 C14 C15 -174.9(12) . .
Zn2 O6 C15 O5 10.2(18) 7_657 .
Zn2 O6 C15 C14 -171.2(8) 7_657 .
C16 C14 C15 O5 -178.7(11) . .
C13 C14 C15 O5 -1(2) . .
C16 C14 C15 O6 2.7(18) . .
C13 C14 C15 O6 -179.6(12) . .
C13 C14 C16 C18 -0.8(18) . .
C15 C14 C16 C18 176.9(12) . .
C14 C16 C18 C20 -1.8(19) . .
C14 C16 C18 C19 -177.3(10) . .
Zn1 O8 C19 O7 -8(2) . .
Zn1 O8 C19 C18 166.7(7) . .
Zn2 O7 C19 O8 -17(3) . .
Zn2 O7 C19 C18 167.3(10) . .
C20 C18 C19 O8 18.5(19) . .
C16 C18 C19 O8 -165.9(12) . .
C20 C18 C19 O7 -165.7(12) . .
C16 C18 C19 O7 9.9(18) . .
C16 C18 C20 C12 2(2) . .
C19 C18 C20 C12 178.0(11) . .
C13 C12 C20 C18 -0.5(19) . .
N5 C12 C20 C18 177.7(11) . .
C2 N6 C21 C22 -15(2) . .
C2 N6 C21 C26 165.0(13) . .
N6 C21 C22 C23 -176.1(13) . .
C26 C21 C22 C23 3.4(19) . .
C21 C22 C23 C24 2(2) . .
C22 C23 C24 C25 -6(2) . .
C22 C23 C24 C27 171.4(12) . .
C27 C24 C25 C26 -172.4(11) . .
C23 C24 C25 C26 5.1(18) . .
C24 C25 C26 C21 0.2(19) . .
N6 C21 C26 C25 175.0(11) . .
C22 C21 C26 C25 -4.5(18) . .
Zn1 O10 C27 O9 6(2) 6_565 .
Zn1 O10 C27 C24 -166.9(8) 6_565 .
Zn2 O9 C27 O10 44.8(18) 6_565 .
Zn2 O9 C27 C24 -143.0(8) 6_565 .
C25 C24 C27 O10 -9.3(17) . .
C23 C24 C27 O10 173.2(11) . .
C25 C24 C27 O9 177.1(11) . .
C23 C24 C27 O9 -0.4(17) . .
